data_4501291
loop_
_publ_author_name
'Mouchaham, Georges'
'Roques, Nans'
'Brand\`es, St\'ephane'
'Duhayon, Carine'
'Sutter, Jean-Pascal'

_publ_section_title
;
 Self-Assembly of Zr(C2O4)44--Metallotectons and Bisimidazolium Cations:
 Influence of the Dication on H-Bonded Framework Dimensionality and
 Material Potential Porosity
;
_journal_issue 12
_journal_name_full 'Crystal Growth &amp; Design'
_journal_page_first 5424
_journal_paper_doi 10.1021/cg201008v
_journal_volume 11
_journal_year 2011
_chemical_formula_moiety '2(C12 H12 N4), C8 O16 Zr, 3(H2 O)'
_chemical_formula_sum 'C32 H30 N8 O19 Zr'
_chemical_formula_weight 921.85
_space_group_IT_number 14
_symmetry_cell_setting monoclinic
_symmetry_space_group_name_Hall '-P 2ybc'
_symmetry_space_group_name_H-M 'P 1 21/c 1'
_atom_sites_solution_hydrogens geom
_atom_sites_solution_primary direct
_cell_angle_alpha 90
_cell_angle_beta 104.3110(10)
_cell_angle_gamma 90
_cell_formula_units_Z 4
_cell_length_a 13.8592(4)
_cell_length_b 13.0033(4)
_cell_length_c 22.7481(7)
_cell_measurement_reflns_used 9833
_cell_measurement_temperature 300
_cell_measurement_theta_max 35
_cell_measurement_theta_min 2
_cell_volume 3972.3(2)
_computing_cell_refinement 'Apex2 (Bruker AXS, 2006)'
_computing_data_collection 'Apex2 (Bruker AXS, 2006)'
_computing_data_reduction 'Apex2 (Bruker AXS, 2006)'
_computing_molecular_graphics 'CAMERON (Watkin et al., 1996)'
_computing_publication_material 'CRYSTALS (Betteridge et al., 2003)'
_computing_structure_refinement 'CRYSTALS (Betteridge et al., 2003)'
_computing_structure_solution 'SIR92 (Altomare et al., 1994)'
_diffrn_ambient_temperature 300
_diffrn_measured_fraction_theta_full 0.995
_diffrn_measured_fraction_theta_max 0.935
_diffrn_measurement_device Area
_diffrn_measurement_device_type 'Bruker Kappa Apex2'
_diffrn_measurement_method '\f & \w scans'
_diffrn_radiation_monochromator graphite
_diffrn_radiation_type 'Mo K\a'
_diffrn_radiation_wavelength 0.71073
_diffrn_reflns_av_R_equivalents 0.036
_diffrn_reflns_limit_h_max 22
_diffrn_reflns_limit_h_min -17
_diffrn_reflns_limit_k_max 20
_diffrn_reflns_limit_k_min -16
_diffrn_reflns_limit_l_max 37
_diffrn_reflns_limit_l_min -36
_diffrn_reflns_number 67214
_diffrn_reflns_theta_full 33.391
_diffrn_reflns_theta_max 36.295
_diffrn_reflns_theta_min 1.818
_diffrn_standards_number 0
_exptl_absorpt_coefficient_mu 0.365
_exptl_absorpt_correction_T_max 0.95
_exptl_absorpt_correction_T_min 0.89
_exptl_absorpt_correction_type multi-scan
_exptl_absorpt_process_details 'Blessing, acta cryst. (1995), a51, 33-38'
_exptl_crystal_colour colorless
_exptl_crystal_density_diffrn 1.531
_exptl_crystal_density_method 'not measured'
_exptl_crystal_description block
_exptl_crystal_F_000 1856
_exptl_crystal_size_max 0.250
_exptl_crystal_size_mid 0.150
_exptl_crystal_size_min 0.150
_refine_diff_density_max 1.06
_refine_diff_density_min -0.37
_refine_ls_extinction_method None
_refine_ls_goodness_of_fit_ref 0.9823
_refine_ls_hydrogen_treatment constr
_refine_ls_matrix_type full
_refine_ls_number_parameters 568
_refine_ls_number_reflns 8883
_refine_ls_number_restraints 0
_refine_ls_R_factor_all 0.1139
_refine_ls_R_factor_gt 0.0569
_refine_ls_shift/su_max 0.0014628
_refine_ls_shift/su_mean 0.0000274
_refine_ls_structure_factor_coef F
_refine_ls_weighting_details
;
 Method, part 1, Chebychev polynomial, (Watkin, 1994, Prince, 1982) 
 [weight] = 1.0/[A~0~*T~0~(x)+A~1~*T~1~(x) ... +A~n-1~]*T~n-1~(x)] 
 where A~i~ are the Chebychev coefficients listed below and x= Fcalc/Fmax 
 Method = Robust Weighting (Prince, 1982) 
 W = [weight] * [1-(deltaF/6*sigmaF)^2^]^2^ 
 A~i~ are: 
 1.42 1.36 0.941 
;
_refine_ls_weighting_scheme calc
_refine_ls_wR_factor_all 0.1026
_refine_ls_wR_factor_gt 0.0600
_refine_ls_wR_factor_ref 0.0569
_reflns_limit_h_max 22
_reflns_limit_h_min -22
_reflns_limit_k_max 20
_reflns_limit_k_min 0
_reflns_limit_l_max 37
_reflns_limit_l_min 0
_reflns_number_gt 10042
_reflns_number_total 17978
_reflns_threshold_expression I>2.0\s(I)
_oxford_refine_ls_r_factor_ref 0.0518
_oxford_reflns_number_all 17949
_oxford_reflns_threshold_expression_ref I>3.0\s(I)
_cod_data_source_file cg201008v_si_007.cif
_cod_data_source_block 1
_cod_depositor_comments
;
The following automatic conversions were performed:

'_symmetry_cell_setting' value 'Monoclinic' changed to 'monoclinic'
according to /home/saulius/struct/CIF-dictionaries/cif_core.dic
dictionary named 'cif_core.dic' version 2.4.1 from 2010-06-29.

Automatic conversion script
Id: cif_fix_values 1715 2011-07-08 13:25:40Z adriana 
;
_cod_original_sg_symbol_H-M 'P 1 21/c 1 '
_cod_original_formula_sum 'C32 H30 N8 O19 Zr1'
_cod_database_code 4501291

loop_
_symmetry_equiv_pos_as_xyz
x,y,z
-x,-y,-z
-x,y+1/2,-z+1/2
x,-y+1/2,z+1/2

loop_
_atom_site_label
_atom_site_type_symbol
_atom_site_fract_x
_atom_site_fract_y
_atom_site_fract_z
_atom_site_U_iso_or_equiv
_atom_site_occupancy
_atom_site_adp_type
_atom_site_refinement_flags_posn
N1 N 0.83766(15) 0.37694(18) 0.70882(11) 0.0388 1.0000 Uani .
N2 N 0.98449(17) 0.3603(2) 0.76795(13) 0.0505 1.0000 Uani .
N3 N 0.48526(14) 0.38377(17) 0.61034(8) 0.0325 1.0000 Uani .
N4 N 0.35655(15) 0.39987(19) 0.64666(9) 0.0382 1.0000 Uani .
N5 N 1.02734(15) 0.10713(16) 0.65518(9) 0.0332 1.0000 Uani .
N6 N 1.15431(17) 0.0829(2) 0.61866(10) 0.0440 1.0000 Uani .
N7 N 0.67571(18) 0.13272(19) 0.55632(13) 0.0481 1.0000 Uani .
N8 N 0.5273(2) 0.1390(3) 0.4977(2) 0.0760 1.0000 Uani .
C1 C 0.15467(19) 0.1089(2) 0.45988(11) 0.0342 1.0000 Uani .
C2 C 0.26494(18) 0.11566(19) 0.49659(11) 0.0326 1.0000 Uani .
C3 C 0.24144(17) 0.12160(19) 0.26705(10) 0.0309 1.0000 Uani .
C4 C 0.35016(18) 0.1071(2) 0.30377(11) 0.0335 1.0000 Uani .
C5 C 0.3844(2) 0.3657(2) 0.31983(11) 0.0361 1.0000 Uani .
C6 C 0.44504(18) 0.35852(19) 0.38676(10) 0.0326 1.0000 Uani .
C7 C 0.0756(2) 0.3771(2) 0.37674(11) 0.0383 1.0000 Uani .
C8 C 0.1349(2) 0.3784(2) 0.44434(12) 0.0405 1.0000 Uani .
C9 C 0.75887(18) 0.38626(19) 0.65422(12) 0.0342 1.0000 Uani .
C10 C 0.66140(17) 0.38009(19) 0.65903(11) 0.0333 1.0000 Uani .
C11 C 0.58541(16) 0.38740(18) 0.60582(10) 0.0313 1.0000 Uani .
C12 C 0.6064(2) 0.3996(2) 0.54990(11) 0.0407 1.0000 Uani .
C13 C 0.7046(2) 0.4036(3) 0.54679(13) 0.0475 1.0000 Uani .
C14 C 0.7816(2) 0.3980(2) 0.59882(14) 0.0434 1.0000 Uani .
C15 C 0.9349(2) 0.3731(2) 0.71086(16) 0.0488 1.0000 Uani .
C16 C 0.9195(2) 0.3552(3) 0.80368(15) 0.0520 1.0000 Uani .
C17 C 0.8270(2) 0.3664(3) 0.76700(14) 0.0501 1.0000 Uani .
C18 C 0.45335(18) 0.4078(2) 0.65990(10) 0.0362 1.0000 Uani .
C19 C 0.32242(19) 0.3714(3) 0.58703(12) 0.0448 1.0000 Uani .
C20 C 0.40202(19) 0.3616(2) 0.56390(11) 0.0424 1.0000 Uani .
C21 C 0.92645(18) 0.11314(19) 0.65932(11) 0.0336 1.0000 Uani .
C22 C 0.85101(19) 0.1228(2) 0.60605(12) 0.0369 1.0000 Uani .
C23 C 0.7536(2) 0.1253(2) 0.61082(14) 0.0408 1.0000 Uani .
C24 C 0.7310(2) 0.1233(2) 0.66700(16) 0.0482 1.0000 Uani .
C25 C 0.8069(3) 0.1157(2) 0.71859(15) 0.0486 1.0000 Uani .
C26 C 0.9046(2) 0.1096(2) 0.71554(12) 0.0399 1.0000 Uani .
C27 C 1.05726(19) 0.0777(2) 0.60619(11) 0.0381 1.0000 Uani .
C28 C 1.1901(2) 0.1161(3) 0.67743(12) 0.0465 1.0000 Uani .
C29 C 1.1112(2) 0.1310(2) 0.70072(11) 0.0419 1.0000 Uani .
C30 C 0.5775(3) 0.1278(3) 0.5535(2) 0.0668 1.0000 Uani .
C31 C 0.5925(3) 0.1486(3) 0.4621(2) 0.0736 1.0000 Uani .
C32 C 0.6860(3) 0.1456(3) 0.49908(17) 0.0596 1.0000 Uani .
Zr1 Zr 0.255632(14) 0.241442(16) 0.382670(9) 0.0274 1.0000 Uani .
O1 O 0.13933(13) 0.14386(16) 0.40617(8) 0.0390 1.0000 Uani .
O2 O 0.32243(12) 0.15256(15) 0.46589(8) 0.0377 1.0000 Uani .
O3 O 0.09233(16) 0.07205(19) 0.48365(9) 0.0515 1.0000 Uani .
O4 O 0.29020(16) 0.08591(18) 0.54896(9) 0.0484 1.0000 Uani .
O5 O 0.18446(12) 0.15701(14) 0.29907(8) 0.0345 1.0000 Uani .
O6 O 0.36585(13) 0.13724(15) 0.35893(8) 0.0385 1.0000 Uani .
O7 O 0.21466(14) 0.09976(17) 0.21323(8) 0.0426 1.0000 Uani .
O8 O 0.41168(16) 0.0711(2) 0.27939(10) 0.0546 1.0000 Uani .
O9 O 0.29588(14) 0.33079(16) 0.31189(8) 0.0408 1.0000 Uani .
O10 O 0.39415(12) 0.31977(14) 0.42199(7) 0.0353 1.0000 Uani .
O11 O 0.42130(19) 0.4016(2) 0.28117(10) 0.0597 1.0000 Uani .
O12 O 0.53058(15) 0.38674(18) 0.40247(9) 0.0487 1.0000 Uani .
O13 O 0.12082(13) 0.32819(15) 0.34265(7) 0.0386 1.0000 Uani .
O14 O 0.21771(13) 0.33293(15) 0.45375(8) 0.0388 1.0000 Uani .
O15 O -0.00397(19) 0.4200(2) 0.35971(10) 0.0693 1.0000 Uani .
O16 O 0.1003(2) 0.4222(3) 0.48196(11) 0.0736 1.0000 Uani .
O17 O 0.0463(4) 0.1618(4) 0.1048(2) 0.0540 0.5000 Uani .
O18 O 0.4634(4) 0.3612(5) 0.1556(2) 0.0638 0.5000 Uani .
O19 O 0.6781(5) 0.3414(5) 0.3397(4) 0.0930 0.5000 Uani .
O20 O 0.6170(4) 0.1407(6) 0.3012(3) 0.0869 0.5000 Uani .
O21 O 0.9021(4) 0.1895(5) 0.4693(3) 0.0700 0.5000 Uani .
O22 O 0.8603(3) 0.4054(4) 0.4336(2) 0.0534 0.5000 Uani .
H21 H 1.0488 0.3602 0.7804 0.0620 1.0000 Uiso R
H41 H 0.3207 0.4054 0.6720 0.0472 1.0000 Uiso R
H61 H 1.1882 0.0659 0.5916 0.0535 1.0000 Uiso R
H81 H 0.4625 0.1528 0.4869 0.0935 1.0000 Uiso R
H101 H 0.6465 0.3703 0.6966 0.0401 1.0000 Uiso R
H121 H 0.5554 0.4028 0.5152 0.0483 1.0000 Uiso R
H131 H 0.7191 0.4111 0.5106 0.0564 1.0000 Uiso R
H141 H 0.8498 0.4011 0.5959 0.0526 1.0000 Uiso R
H151 H 0.9631 0.3803 0.6782 0.0584 1.0000 Uiso R
H161 H 0.9357 0.3468 0.8459 0.0632 1.0000 Uiso R
H171 H 0.7671 0.3655 0.7783 0.0605 1.0000 Uiso R
H181 H 0.4940 0.4269 0.6973 0.0426 1.0000 Uiso R
H191 H 0.2571 0.3617 0.5678 0.0543 1.0000 Uiso R
H201 H 0.4033 0.3433 0.5249 0.0501 1.0000 Uiso R
H221 H 0.8659 0.1268 0.5682 0.0439 1.0000 Uiso R
H241 H 0.6646 0.1242 0.6700 0.0577 1.0000 Uiso R
H251 H 0.7931 0.1127 0.7558 0.0584 1.0000 Uiso R
H261 H 0.9553 0.1025 0.7498 0.0487 1.0000 Uiso R
H271 H 1.0150 0.0563 0.5685 0.0478 1.0000 Uiso R
H281 H 1.2563 0.1245 0.6979 0.0556 1.0000 Uiso R
H291 H 1.1115 0.1537 0.7383 0.0500 1.0000 Uiso R
H301 H 0.5481 0.1170 0.5854 0.0804 1.0000 Uiso R
H311 H 0.5767 0.1551 0.4207 0.0869 1.0000 Uiso R
H321 H 0.7451 0.1517 0.4882 0.0718 1.0000 Uiso R

loop_
_atom_site_aniso_label
_atom_site_aniso_U_11
_atom_site_aniso_U_22
_atom_site_aniso_U_33
_atom_site_aniso_U_23
_atom_site_aniso_U_13
_atom_site_aniso_U_12
N1 0.0255(9) 0.0411(11) 0.0453(12) -0.0004(9) 0.0004(8) 0.0032(8)
N2 0.0273(9) 0.0500(13) 0.0657(16) 0.0041(11) -0.0048(10) 0.0031(9)
N3 0.0268(8) 0.0455(11) 0.0231(8) -0.0013(7) 0.0021(6) 0.0004(8)
N4 0.0290(9) 0.0584(13) 0.0269(9) -0.0015(8) 0.0063(7) -0.0022(9)
N5 0.0312(9) 0.0423(11) 0.0238(8) -0.0033(7) 0.0025(7) -0.0014(8)
N6 0.0368(10) 0.0671(15) 0.0276(10) -0.0062(9) 0.0072(8) -0.0074(10)
N7 0.0340(11) 0.0435(12) 0.0596(16) -0.0002(11) -0.0021(10) 0.0030(9)
N8 0.0380(14) 0.070(2) 0.105(3) 0.0092(19) -0.0108(16) 0.0012(13)
C1 0.0345(11) 0.0391(12) 0.0313(11) -0.0061(9) 0.0123(9) -0.0103(9)
C2 0.0313(10) 0.0363(11) 0.0315(10) 0.0023(8) 0.0102(8) -0.0004(9)
C3 0.0280(9) 0.0367(11) 0.0282(10) -0.0040(8) 0.0072(7) -0.0048(8)
C4 0.0311(10) 0.0410(12) 0.0298(10) 0.0031(9) 0.0102(8) 0.0048(9)
C5 0.0371(12) 0.0428(13) 0.0280(10) -0.0001(9) 0.0070(9) -0.0111(10)
C6 0.0305(10) 0.0388(11) 0.0277(10) -0.0009(8) 0.0057(8) -0.0061(9)
C7 0.0360(12) 0.0511(14) 0.0273(10) -0.0016(9) 0.0068(8) 0.0082(10)
C8 0.0379(13) 0.0573(16) 0.0271(11) -0.0094(10) 0.0093(9) 0.0002(11)
C9 0.0268(10) 0.0366(11) 0.0377(13) 0.0000(9) 0.0050(8) 0.0020(9)
C10 0.0260(9) 0.0426(12) 0.0288(10) -0.0002(8) 0.0023(7) 0.0021(8)
C11 0.0272(9) 0.0373(11) 0.0290(10) -0.0022(8) 0.0062(7) 0.0009(8)
C12 0.0367(12) 0.0562(15) 0.0290(11) 0.0001(10) 0.0079(9) 0.0007(11)
C13 0.0432(14) 0.0650(18) 0.0376(13) 0.0034(12) 0.0163(11) -0.0008(13)
C14 0.0339(12) 0.0518(15) 0.0464(14) -0.0008(11) 0.0136(10) -0.0006(11)
C15 0.0271(11) 0.0534(16) 0.0620(19) 0.0083(13) 0.0036(11) 0.0027(11)
C16 0.0350(13) 0.0633(19) 0.0487(16) -0.0039(13) -0.0066(11) 0.0078(12)
C17 0.0313(11) 0.074(2) 0.0404(14) -0.0070(13) -0.0007(10) 0.0045(12)
C18 0.0324(10) 0.0523(14) 0.0229(9) -0.0028(9) 0.0048(8) -0.0030(10)
C19 0.0284(10) 0.0725(19) 0.0297(11) -0.0059(11) -0.0002(8) -0.0031(11)
C20 0.0301(10) 0.0685(18) 0.0257(10) -0.0090(10) 0.0014(8) -0.0026(11)
C21 0.0351(11) 0.0342(11) 0.0299(10) -0.0013(8) 0.0050(8) 0.0001(9)
C22 0.0336(11) 0.0396(12) 0.0341(11) -0.0016(9) 0.0018(9) 0.0013(9)
C23 0.0352(13) 0.0326(11) 0.0505(17) 0.0002(10) 0.0031(11) 0.0013(10)
C24 0.0438(15) 0.0425(14) 0.0619(19) 0.0019(12) 0.0198(14) 0.0035(11)
C25 0.0542(17) 0.0466(15) 0.0507(17) 0.0006(12) 0.0240(14) 0.0022(13)
C26 0.0485(15) 0.0400(13) 0.0316(11) 0.0009(9) 0.0108(10) 0.0007(11)
C27 0.0336(11) 0.0531(14) 0.0257(10) -0.0059(9) 0.0036(8) -0.0068(10)
C28 0.0355(12) 0.0686(19) 0.0314(12) -0.0054(11) 0.0005(9) -0.0088(12)
C29 0.0373(12) 0.0560(16) 0.0279(11) -0.0084(10) -0.0006(9) -0.0016(11)
C30 0.0359(15) 0.068(2) 0.088(3) 0.010(2) -0.0007(16) -0.0024(15)
C31 0.062(2) 0.073(2) 0.066(2) -0.0030(19) -0.0206(19) 0.0107(19)
C32 0.0426(15) 0.073(2) 0.0548(19) -0.0029(16) -0.0050(13) 0.0096(15)
Zr1 0.02048(7) 0.04109(12) 0.01966(7) -0.00210(10) 0.00292(5) -0.00286(10)
O1 0.0297(8) 0.0561(11) 0.0296(8) -0.0017(7) 0.0045(6) -0.0145(8)
O2 0.0261(7) 0.0549(11) 0.0322(8) 0.0108(7) 0.0075(6) -0.0003(7)
O3 0.0418(10) 0.0780(15) 0.0378(11) -0.0047(10) 0.0158(8) -0.0282(10)
O4 0.0412(10) 0.0683(13) 0.0365(10) 0.0177(9) 0.0109(8) 0.0022(9)
O5 0.0240(7) 0.0496(10) 0.0294(8) -0.0103(7) 0.0059(6) -0.0040(7)
O6 0.0306(8) 0.0539(11) 0.0290(8) -0.0041(7) 0.0035(6) 0.0061(7)
O7 0.0365(9) 0.0619(12) 0.0291(8) -0.0100(8) 0.0076(7) -0.0014(8)
O8 0.0411(11) 0.0879(17) 0.0370(11) -0.0040(10) 0.0139(8) 0.0195(11)
O9 0.0355(9) 0.0551(11) 0.0277(8) 0.0081(7) 0.0000(6) -0.0112(8)
O10 0.0289(7) 0.0517(10) 0.0238(7) -0.0019(6) 0.0038(5) -0.0126(7)
O11 0.0606(14) 0.0864(17) 0.0326(10) 0.0042(10) 0.0125(9) -0.0356(13)
O12 0.0333(9) 0.0683(13) 0.0417(10) 0.0061(9) 0.0037(7) -0.0165(9)
O13 0.0361(8) 0.0559(11) 0.0225(7) -0.0004(7) 0.0050(6) 0.0114(8)
O14 0.0313(8) 0.0560(11) 0.0259(8) -0.0102(7) 0.0010(6) 0.0024(8)
O15 0.0587(14) 0.105(2) 0.0396(11) -0.0075(12) 0.0024(10) 0.0448(14)
O16 0.0563(15) 0.124(2) 0.0394(13) -0.0280(14) 0.0094(11) 0.0238(15)
O17 0.057(3) 0.057(3) 0.051(2) 0.0002(19) 0.020(2) 0.008(2)
O18 0.044(2) 0.095(4) 0.051(3) -0.023(3) 0.0113(19) 0.002(2)
O19 0.070(4) 0.088(4) 0.147(7) -0.040(4) 0.077(4) -0.020(3)
O20 0.039(2) 0.125(5) 0.099(5) -0.057(4) 0.021(3) -0.019(3)
O21 0.040(2) 0.081(4) 0.093(4) 0.033(3) 0.023(2) 0.013(2)
O22 0.043(2) 0.063(3) 0.064(3) -0.026(2) 0.030(2) -0.0091(19)

loop_
_atom_type_symbol
_atom_type_scat_dispersion_real
_atom_type_scat_dispersion_imag
_atom_type_scat_Cromer_Mann_a1
_atom_type_scat_Cromer_Mann_b1
_atom_type_scat_Cromer_Mann_a2
_atom_type_scat_Cromer_Mann_b2
_atom_type_scat_Cromer_Mann_a3
_atom_type_scat_Cromer_Mann_b3
_atom_type_scat_Cromer_Mann_a4
_atom_type_scat_Cromer_Mann_b4
_atom_type_scat_Cromer_Mann_c
_atom_type_scat_source
C 0.0033 0.0016 2.3100 20.8439 1.0200 10.2075 1.5886 0.5687 0.8650 51.6512 0.2156 'International Tables Vol C 4.2.6.8 and 6.1.1.4'
H 0.0000 0.0000 0.4930 10.5109 0.3229 26.1257 0.1402 3.1424 0.0408 57.7998 0.0030 'International Tables Vol C 4.2.6.8 and 6.1.1.4'
N 0.0061 0.0033 12.2126 0.0057 3.1322 9.8933 2.0125 28.9975 1.1663 0.5826 -11.5290 'International Tables Vol C 4.2.6.8 and 6.1.1.4'
O 0.0106 0.0060 3.0485 13.2771 2.2868 5.7011 1.5463 0.3239 0.8670 32.9089 0.2508 'International Tables Vol C 4.2.6.8 and 6.1.1.4'
Zr -2.9673 0.5597 17.8765 1.2762 10.9480 11.9160 5.4173 0.1176 3.6572 87.6627 2.0693 'International Tables Vol C 4.2.6.8 and 6.1.1.4'

loop_
_geom_angle_atom_site_label_1
_geom_angle_atom_site_label_2
_geom_angle_atom_site_label_3
_geom_angle
_geom_angle_publ_flag
C9 N1 C15 125.1(3) yes
C9 N1 C17 126.8(2) yes
C15 N1 C17 108.1(2) yes
C15 N2 C16 109.5(2) yes
C15 N2 H21 124.4 no
C16 N2 H21 125.8 no
C11 N3 C18 125.69(19) yes
C11 N3 C20 126.6(2) yes
C18 N3 C20 107.6(2) yes
C18 N4 C19 109.5(2) yes
C18 N4 H41 125.2 no
C19 N4 H41 125.1 no
C21 N5 C27 125.6(2) yes
C21 N5 C29 126.3(2) yes
C27 N5 C29 108.1(2) yes
C27 N6 C28 109.4(2) yes
C27 N6 H61 121.9 no
C28 N6 H61 128.7 no
C23 N7 C30 125.0(3) yes
C23 N7 C32 127.2(3) yes
C30 N7 C32 107.8(3) yes
C30 N8 C31 108.6(3) yes
C30 N8 H81 123.6 no
C31 N8 H81 126.3 no
C2 C1 O1 113.9(2) yes
C2 C1 O3 119.5(2) yes
O1 C1 O3 126.6(3) yes
C1 C2 O2 113.1(2) yes
C1 C2 O4 121.0(2) yes
O2 C2 O4 126.0(2) yes
C4 C3 O5 113.06(19) yes
C4 C3 O7 121.9(2) yes
O5 C3 O7 125.1(2) yes
C3 C4 O6 113.5(2) yes
C3 C4 O8 120.0(2) yes
O6 C4 O8 126.5(2) yes
C6 C5 O9 112.7(2) yes
C6 C5 O11 120.8(2) yes
O9 C5 O11 126.5(2) yes
C5 C6 O10 112.71(19) yes
C5 C6 O12 121.8(2) yes
O10 C6 O12 125.5(2) yes
C8 C7 O13 112.8(2) yes
C8 C7 O15 121.9(2) yes
O13 C7 O15 125.3(2) yes
C7 C8 O14 113.5(2) yes
C7 C8 O16 119.7(3) yes
O14 C8 O16 126.8(3) yes
N1 C9 C10 118.2(2) yes
N1 C9 C14 120.0(2) yes
C10 C9 C14 121.7(2) yes
C9 C10 C11 117.9(2) yes
C9 C10 H101 121.3 no
C11 C10 H101 120.7 no
N3 C11 C10 118.5(2) yes
N3 C11 C12 120.2(2) yes
C10 C11 C12 121.3(2) yes
C11 C12 C13 119.0(2) yes
C11 C12 H121 120.1 no
C13 C12 H121 120.8 no
C12 C13 C14 121.0(3) yes
C12 C13 H131 119.7 no
C14 C13 H131 119.3 no
C13 C14 C9 118.9(3) yes
C13 C14 H141 120.0 no
C9 C14 H141 121.1 no
N1 C15 N2 108.2(3) yes
N1 C15 H151 126.1 no
N2 C15 H151 125.6 no
N2 C16 C17 107.1(3) yes
N2 C16 H161 126.4 no
C17 C16 H161 126.5 no
N1 C17 C16 107.0(3) yes
N1 C17 H171 125.8 no
C16 C17 H171 127.2 no
N3 C18 N4 108.7(2) yes
N3 C18 H181 125.3 no
N4 C18 H181 126.0 no
N4 C19 C20 107.3(2) yes
N4 C19 H191 124.8 no
C20 C19 H191 127.9 no
N3 C20 C19 106.9(2) yes
N3 C20 H201 125.1 no
C19 C20 H201 128.0 no
N5 C21 C22 118.9(2) yes
N5 C21 C26 120.0(2) yes
C22 C21 C26 121.1(2) yes
C21 C22 C23 118.1(3) yes
C21 C22 H221 121.1 no
C23 C22 H221 120.9 no
N7 C23 C22 118.4(3) yes
N7 C23 C24 120.3(3) yes
C22 C23 C24 121.2(3) yes
C23 C24 C25 119.3(3) yes
C23 C24 H241 120.9 no
C25 C24 H241 119.8 no
C24 C25 C26 121.1(3) yes
C24 C25 H251 120.3 no
C26 C25 H251 118.6 no
C21 C26 C25 119.1(3) yes
C21 C26 H261 119.5 no
C25 C26 H261 121.4 no
N5 C27 N6 108.6(2) yes
N5 C27 H271 125.8 no
N6 C27 H271 125.6 no
N6 C28 C29 107.2(2) yes
N6 C28 H281 126.9 no
C29 C28 H281 125.9 no
N5 C29 C28 106.7(2) yes
N5 C29 H291 126.0 no
C28 C29 H291 127.3 no
N7 C30 N8 109.3(4) yes
N7 C30 H301 127.2 no
N8 C30 H301 123.4 no
N8 C31 C32 107.5(4) yes
N8 C31 H311 126.5 no
C32 C31 H311 126.0 no
C31 C32 N7 106.7(4) yes
C31 C32 H321 127.5 no
N7 C32 H321 125.8 no
O1 Zr1 O2 70.78(7) yes
O1 Zr1 O5 74.12(6) yes
O2 Zr1 O5 118.70(7) yes
O1 Zr1 O6 107.22(8) yes
O2 Zr1 O6 73.77(7) yes
O5 Zr1 O6 70.88(6) yes
O1 Zr1 O9 145.23(7) yes
O2 Zr1 O9 141.66(7) yes
O5 Zr1 O9 76.63(7) yes
O6 Zr1 O9 80.01(8) yes
O1 Zr1 O10 142.53(6) yes
O2 Zr1 O10 75.61(7) yes
O5 Zr1 O10 138.86(6) yes
O6 Zr1 O10 78.05(7) yes
O9 Zr1 O10 71.91(6) yes
O1 Zr1 O13 78.33(7) yes
O2 Zr1 O13 139.52(6) yes
O5 Zr1 O13 75.11(7) yes
O6 Zr1 O13 142.13(7) yes
O9 Zr1 O13 76.33(7) yes
O1 Zr1 O14 79.05(7) yes
O2 Zr1 O14 77.10(7) yes
O5 Zr1 O14 140.77(6) yes
O6 Zr1 O14 145.83(6) yes
O9 Zr1 O14 114.40(8) yes
O10 Zr1 O13 120.72(7) yes
O10 Zr1 O14 77.74(7) yes
O13 Zr1 O14 71.79(6) yes
Zr1 O1 C1 118.50(15) yes
Zr1 O2 C2 118.57(15) yes
Zr1 O5 C3 117.43(14) yes
Zr1 O6 C4 117.88(15) yes
Zr1 O9 C5 119.96(16) yes
C6 O10 Zr1 119.44(14) yes
Zr1 O13 C7 120.09(15) yes
Zr1 O14 C8 120.48(16) yes

loop_
_geom_bond_atom_site_label_1
_geom_bond_atom_site_label_2
_geom_bond_distance
_geom_bond_publ_flag
N1 C9 1.442(3) yes
N1 C15 1.339(4) yes
N1 C17 1.375(4) yes
N2 C15 1.321(4) yes
N2 C16 1.356(5) yes
N2 H21 0.866 no
N3 C11 1.418(3) yes
N3 C18 1.346(3) yes
N3 C20 1.388(3) yes
N4 C18 1.304(3) yes
N4 C19 1.373(3) yes
N4 H41 0.852 no
N5 C21 1.427(3) yes
N5 C27 1.338(3) yes
N5 C29 1.387(3) yes
N6 C27 1.306(3) yes
N6 C28 1.376(3) yes
N6 H61 0.890 no
N7 C23 1.432(4) yes
N7 C30 1.349(4) yes
N7 C32 1.355(5) yes
N8 C30 1.297(6) yes
N8 C31 1.360(7) yes
N8 H81 0.890 no
C1 C2 1.552(4) yes
C1 O1 1.271(3) yes
C1 O3 1.225(3) yes
C2 O2 1.276(3) yes
C2 O4 1.219(3) yes
C3 C4 1.543(3) yes
C3 O5 1.285(3) yes
C3 O7 1.222(3) yes
C4 O6 1.281(3) yes
C4 O8 1.219(3) yes
C5 C6 1.549(3) yes
C5 O9 1.279(3) yes
C5 O11 1.214(3) yes
C6 O10 1.293(3) yes
C6 O12 1.208(3) yes
C7 C8 1.554(3) yes
C7 O13 1.280(3) yes
C7 O15 1.211(3) yes
C8 O14 1.261(3) yes
C8 O16 1.221(3) yes
C9 C10 1.384(3) yes
C9 C14 1.381(4) yes
C10 C11 1.398(3) yes
C10 H101 0.937 no
C11 C12 1.382(3) yes
C12 C13 1.382(4) yes
C12 H121 0.921 no
C13 C14 1.386(4) yes
C13 H131 0.900 no
C14 H141 0.964 no
C15 H151 0.926 no
C16 C17 1.354(4) yes
C16 H161 0.937 no
C17 H171 0.927 no
C18 H181 0.929 no
C19 C20 1.341(4) yes
C19 H191 0.912 no
C20 H201 0.922 no
C21 C22 1.397(3) yes
C21 C26 1.386(3) yes
C22 C23 1.381(4) yes
C22 H221 0.935 no
C23 C24 1.389(4) yes
C24 C25 1.372(5) yes
C24 H241 0.940 no
C25 C26 1.376(4) yes
C25 H251 0.914 no
C26 H261 0.915 no
C27 H271 0.953 no
C28 C29 1.343(4) yes
C28 H281 0.926 no
C29 H291 0.903 no
C30 H301 0.926 no
C31 C32 1.360(5) yes
C31 H311 0.916 no
C32 H321 0.916 no
Zr1 O1 2.2181(18) yes
Zr1 O2 2.2160(17) yes
Zr1 O5 2.2062(16) yes
Zr1 O6 2.2066(18) yes
Zr1 O9 2.1673(18) yes
Zr1 O10 2.1620(16) yes
Zr1 O13 2.1797(17) yes
Zr1 O14 2.1740(17) yes

loop_
_geom_hbond_atom_site_label_D
_geom_hbond_atom_site_label_H
_geom_hbond_atom_site_label_A
_geom_hbond_site_symmetry_A
_geom_hbond_angle_DHA
_geom_hbond_distance_DH
_geom_hbond_distance_HA
_geom_hbond_distance_DA
_geom_hbond_publ_flag
N2 H21 O5 4_655 171 0.87 1.84 2.695(4) yes
N4 H41 O7 4_555 165 0.85 1.93 2.763(4) yes
N6 H61 O4 1_655 154 0.89 1.92 2.746(4) yes
N8 H81 O2 . 168 0.89 1.88 2.757(4) yes
C10 H101 O20 4_555 174 0.94 2.51 3.448(4) yes
C12 H121 O12 . 139 0.92 2.51 3.262(4) yes
C15 H151 O17 4_655 160 0.93 2.32 3.202(4) yes
C17 H171 O20 4_555 177 0.93 2.27 3.193(4) yes
C18 H181 O11 2_666 124 0.93 2.51 3.132(4) yes
C20 H201 O10 . 172 0.92 2.33 3.249(4) yes
C22 H221 O21 . 165 0.93 2.56 3.466(4) yes
C26 H261 O15 4_655 145 0.92 2.44 3.233(4) yes
C27 H271 O3 2_656 146 0.95 2.35 3.189(4) yes
C29 H291 O13 4_655 166 0.90 2.36 3.242(4) yes
C30 H301 O18 4_555 163 0.93 2.22 3.119(4) yes
C32 H321 O21 . 172 0.92 2.37 3.279(4) yes
